data_6000353
loop_
_publ_author_name
'Weitzel, H.'
'Behler, B.'
'Gruehn, R.'

_publ_section_title
;
 Contributions on the investigation of inorganic nonstoichiometric
 compounds. XLV. New thermal decomposition products of Ln(2)CeMO(6)Cl(3) -
 Preparation of structure-related (La,Tb)(3,5)TaO6Cl4-x
;
_journal_name_full 'Zeitschrift Fur Anorganische Und Allgemeine Chemie'
_journal_page_first 221
_journal_page_last 232
_journal_paper_doi 10.1002/(SICI)1521-3749(199902)625:2<221::AID-ZAAC221>3.0.CO;2-Y
_journal_volume 625
_journal_year 1999
_chemical_formula_sum 'Ce1.62 Cl3.5 La1.62 Nb O6'
_space_group_name_H-M_alt 'C 1 2/m 1'
_cell_angle_alpha 90.000
_cell_angle_beta 98.950
_cell_angle_gamma 90.000
_cell_length_a 35.2880
_cell_length_b 5.4180
_cell_length_c 9.5220
_cell_volume 1798.35
_cod_database_code 6000353

loop_
_atom_site_label
_atom_site_fract_x
_atom_site_fract_y
_atom_site_fract_z
? ? ? ?
